data_7047338
loop_
_publ_author_name
'Mart\'inez, Natalia P'
'Isaacs, Mauricio'
'Oliver, Allen G.'
'Ferraudi, G.'
'Lappin, A. Graham'
'Guerrero, Juan'

_publ_section_title
;
 Effects of non-covalent interactions on the electronic and
 electrochemical properties of Cu(i) biquinoline complexes.
;
_journal_issue 37
_journal_name_full 'Dalton transactions (Cambridge, England : 2003)'
_journal_page_first 13171
_journal_page_last 13179
_journal_paper_doi 10.1039/c8dt02722f
_journal_volume 47
_journal_year 2018
_chemical_absolute_configuration ad
_chemical_formula_moiety 'C36 H24 Cl Cu N4, Cl O4, 2.5(H2 O)'
_chemical_formula_sum 'C36 H29 Cl Cu N4 O5.25'
_chemical_formula_weight 700.62
_space_group_crystal_system monoclinic
_space_group_IT_number 4
_space_group_name_Hall 'P 2yb'
_space_group_name_H-M_alt 'P 1 21 1'
_symmetry_space_group_name_Hall 'P 2yb'
_symmetry_space_group_name_H-M 'P 1 21 1'
_atom_sites_solution_hydrogens geom
_atom_sites_solution_primary vecmap
_atom_sites_solution_secondary difmap
_audit_creation_method SHELXL-2014/7
_audit_update_record
;
2017-12-03 deposited with the CCDC.
2018-08-17 downloaded from the CCDC.
;
_cell_angle_alpha 90
_cell_angle_beta 103.416(3)
_cell_angle_gamma 90
_cell_formula_units_Z 4
_cell_length_a 14.1241(11)
_cell_length_b 14.4166(11)
_cell_length_c 15.9927(13)
_cell_measurement_reflns_used 9991
_cell_measurement_temperature 120(2)
_cell_measurement_theta_max 26.77
_cell_measurement_theta_min 2.20
_cell_volume 3167.6(4)
_computing_cell_refinement 'Bruker SAINT (Bruker, 2015)'
_computing_data_collection 'Bruker APEX-3 (Bruker, 2015)'
_computing_data_reduction 'Bruker SAINT (Bruker, 2015)'
_computing_molecular_graphics 'Bruker XP (Bruker, 2015)'
_computing_publication_material 'CIFTAB (Sheldrick, 2008)'
_computing_structure_refinement 'SHELXL-2014/7 (Sheldrick, 2015)'
_computing_structure_solution 'SHELXT-2014/2 (Sheldrick, 2015)'
_diffrn_ambient_temperature 120(2)
_diffrn_detector_area_resol_mean 8.33
_diffrn_measured_fraction_theta_full 0.999
_diffrn_measured_fraction_theta_max 0.994
_diffrn_measurement_device_type 'Bruker Kappa X8-APEX-II'
_diffrn_measurement_method 'combination of \w and \f-scans '
_diffrn_radiation_monochromator graphite
_diffrn_radiation_source 'fine-focus sealed tube'
_diffrn_radiation_type MoK\a
_diffrn_radiation_wavelength 0.71073
_diffrn_reflns_av_R_equivalents 0.0265
_diffrn_reflns_av_unetI/netI 0.0382
_diffrn_reflns_Laue_measured_fraction_full 0.999
_diffrn_reflns_Laue_measured_fraction_max 0.994
_diffrn_reflns_limit_h_max 13
_diffrn_reflns_limit_h_min -18
_diffrn_reflns_limit_k_max 18
_diffrn_reflns_limit_k_min -18
_diffrn_reflns_limit_l_max 20
_diffrn_reflns_limit_l_min -19
_diffrn_reflns_number 50516
_diffrn_reflns_point_group_measured_fraction_full 0.999
_diffrn_reflns_point_group_measured_fraction_max 0.993
_diffrn_reflns_theta_full 25.242
_diffrn_reflns_theta_max 27.254
_diffrn_reflns_theta_min 1.309
_exptl_absorpt_coefficient_mu 0.826
_exptl_absorpt_correction_T_max 0.9075
_exptl_absorpt_correction_T_min 0.7884
_exptl_absorpt_correction_type numerical
_exptl_absorpt_process_details 'SADABS (Krause et al., 2015)'
_exptl_crystal_colour orange
_exptl_crystal_density_diffrn 1.469
_exptl_crystal_description plate
_exptl_crystal_F_000 1444
_exptl_crystal_size_max 0.496
_exptl_crystal_size_mid 0.236
_exptl_crystal_size_min 0.215
_refine_diff_density_max 0.961
_refine_diff_density_min -0.676
_refine_diff_density_rms 0.077
_refine_ls_abs_structure_details
;
 Flack x determined using 5670 quotients [(I+)-(I-)]/[(I+)+(I-)]
 (Parsons, Flack and Wagner, Acta Cryst. B69 (2013) 249-259).
;
_refine_ls_abs_structure_Flack 0.013(3)
_refine_ls_extinction_method none
_refine_ls_goodness_of_fit_ref 1.023
_refine_ls_hydrogen_treatment constr
_refine_ls_matrix_type full
_refine_ls_number_parameters 854
_refine_ls_number_reflns 14098
_refine_ls_number_restraints 1
_refine_ls_restrained_S_all 1.023
_refine_ls_R_factor_all 0.0455
_refine_ls_R_factor_gt 0.0397
_refine_ls_shift/su_max 0.001
_refine_ls_shift/su_mean 0.000
_refine_ls_structure_factor_coef Fsqd
_refine_ls_weighting_details 'w=1/[\s^2^(Fo^2^)+(0.0798P)^2^+0.6984P] where P=(Fo^2^+2Fc^2^)/3'
_refine_ls_weighting_scheme calc
_refine_ls_wR_factor_gt 0.1114
_refine_ls_wR_factor_ref 0.1151
_reflns_Friedel_coverage 0.919
_reflns_Friedel_fraction_full 1.000
_reflns_Friedel_fraction_max 0.991
_reflns_number_gt 12844
_reflns_number_total 14098
_reflns_threshold_expression 'I > 2\s(I)'
_cod_data_source_file c8dt02722f2.cif
_cod_data_source_block nd1611
_cod_depositor_comments 'Adding full bibliography for 7047337--7047338.cif.'
_cod_database_code 7047338
_shelx_shelxl_version_number 2014/7
_shelx_space_group_comment
;
The symmetry employed for this shelxl refinement is uniquely defined
by the following loop, which should always be used as a source of
symmetry information in preference to the above space-group names.
They are only intended as comments.
;
_shelx_estimated_absorpt_t_min 0.685
_shelx_estimated_absorpt_t_max 0.842

loop_
_space_group_symop_operation_xyz
'x, y, z'
'-x, y+1/2, -z'

loop_
_atom_site_label
_atom_site_type_symbol
_atom_site_fract_x
_atom_site_fract_y
_atom_site_fract_z
_atom_site_U_iso_or_equiv
_atom_site_adp_type
_atom_site_occupancy
_atom_site_site_symmetry_order
_atom_site_calc_flag
_atom_site_refinement_flags_posn
_atom_site_refinement_flags_adp
_atom_site_refinement_flags_occupancy
Cu1 Cu 0.93878(3) 0.58131(3) 0.10758(3) 0.02316(12) Uani 1 1 d . . .
N1 N 1.0702(3) 0.5335(3) 0.1739(2) 0.0293(8) Uani 1 1 d . . .
N2 N 0.9572(3) 0.6636(3) 0.2120(2) 0.0291(8) Uani 1 1 d . . .
N3 N 0.8167(2) 0.5018(2) 0.0788(2) 0.0182(6) Uani 1 1 d . . .
N4 N 0.8993(2) 0.6036(2) -0.01967(19) 0.0197(6) Uani 1 1 d . . .
C1 C 1.1269(3) 0.4677(3) 0.1493(3) 0.0334(10) Uani 1 1 d . . .
C2 C 1.1052(4) 0.4387(4) 0.0637(3) 0.0465(13) Uani 1 1 d . . .
H2 H 1.0505 0.4639 0.0241 0.056 Uiso 1 1 calc R U .
C3 C 1.1619(4) 0.3750(5) 0.0369(4) 0.0580(16) Uani 1 1 d . . .
H3 H 1.1472 0.3574 -0.0219 0.070 Uiso 1 1 calc R U .
C4 C 1.2410(4) 0.3343(4) 0.0932(5) 0.0551(16) Uani 1 1 d . . .
H4 H 1.2792 0.2889 0.0733 0.066 Uiso 1 1 calc R U .
C5 C 1.2628(4) 0.3605(4) 0.1770(6) 0.062(2) Uani 1 1 d . . .
H5 H 1.3163 0.3322 0.2157 0.074 Uiso 1 1 calc R U .
C6 C 1.2083(4) 0.4284(4) 0.2081(4) 0.0502(16) Uani 1 1 d . . .
C7 C 1.2273(5) 0.4584(5) 0.2923(5) 0.069(2) Uani 1 1 d . . .
H7 H 1.2788 0.4311 0.3339 0.082 Uiso 1 1 calc R U .
C8 C 1.1732(5) 0.5261(5) 0.3156(4) 0.0616(19) Uani 1 1 d . . .
H8 H 1.1882 0.5476 0.3733 0.074 Uiso 1 1 calc R U .
C9 C 1.0938(4) 0.5659(4) 0.2548(3) 0.0384(12) Uani 1 1 d . . .
C10 C 1.0346(4) 0.6406(4) 0.2741(3) 0.0366(11) Uani 1 1 d . . .
C11 C 1.0562(4) 0.6852(5) 0.3545(3) 0.0483(14) Uani 1 1 d . . .
H11 H 1.1103 0.6658 0.3981 0.058 Uiso 1 1 calc R U .
C12 C 0.9997(5) 0.7557(5) 0.3693(3) 0.0527(17) Uani 1 1 d . . .
H12 H 1.0151 0.7873 0.4228 0.063 Uiso 1 1 calc R U .
C13 C 0.9183(4) 0.7823(4) 0.3058(3) 0.0432(13) Uani 1 1 d . . .
C14 C 0.8535(5) 0.8530(4) 0.3175(4) 0.0544(16) Uani 1 1 d . . .
H14 H 0.8649 0.8860 0.3704 0.065 Uiso 1 1 calc R U .
C15 C 0.7757(5) 0.8738(4) 0.2540(5) 0.0562(16) Uani 1 1 d . . .
H15 H 0.7338 0.9230 0.2619 0.067 Uiso 1 1 calc R U .
C16 C 0.7550(4) 0.8236(4) 0.1755(4) 0.0461(13) Uani 1 1 d . . .
H16 H 0.6986 0.8380 0.1321 0.055 Uiso 1 1 calc R U .
C17 C 0.8153(4) 0.7555(3) 0.1624(3) 0.0372(11) Uani 1 1 d . . .
H17 H 0.8016 0.7225 0.1096 0.045 Uiso 1 1 calc R U .
C18 C 0.8984(4) 0.7330(3) 0.2266(3) 0.0325(10) Uani 1 1 d . . .
C19 C 0.7806(3) 0.4474(3) 0.1331(2) 0.0210(7) Uani 1 1 d . . .
C21 C 0.7903(3) 0.3947(3) 0.2774(3) 0.0287(9) Uani 1 1 d . . .
H21 H 0.8199 0.3971 0.3371 0.034 Uiso 1 1 calc R U .
C20 C 0.8239(3) 0.4504(3) 0.2217(2) 0.0245(8) Uani 1 1 d . . .
H20 H 0.8767 0.4914 0.2428 0.029 Uiso 1 1 calc R U .
C24 C 0.7018(3) 0.3865(3) 0.1033(3) 0.0297(9) Uani 1 1 d . . .
C23 C 0.6690(4) 0.3298(4) 0.1618(3) 0.0420(12) Uani 1 1 d . . .
H23 H 0.6163 0.2883 0.1421 0.050 Uiso 1 1 calc R U .
C22 C 0.7130(4) 0.3343(4) 0.2475(3) 0.0361(10) Uani 1 1 d . . .
H22 H 0.6905 0.2958 0.2870 0.043 Uiso 1 1 calc R U .
C25 C 0.6601(3) 0.3857(4) 0.0141(3) 0.0379(12) Uani 1 1 d . . .
H25 H 0.6075 0.3450 -0.0087 0.045 Uiso 1 1 calc R U .
C28 C 0.8169(3) 0.5633(3) -0.0583(2) 0.0199(7) Uani 1 1 d . . .
C27 C 0.7737(3) 0.5008(3) -0.0042(2) 0.0198(7) Uani 1 1 d . . .
C26 C 0.6945(3) 0.4422(3) -0.0385(3) 0.0302(9) Uani 1 1 d . . .
H26 H 0.6657 0.4427 -0.0984 0.036 Uiso 1 1 calc R U .
C29 C 0.7724(3) 0.5789(3) -0.1460(2) 0.0238(8) Uani 1 1 d . . .
H29 H 0.7122 0.5499 -0.1716 0.029 Uiso 1 1 calc R U .
C30 C 0.8165(3) 0.6354(3) -0.1928(3) 0.0275(9) Uani 1 1 d . . .
H30 H 0.7868 0.6478 -0.2513 0.033 Uiso 1 1 calc R U .
C31 C 0.9063(3) 0.6756(3) -0.1544(3) 0.0261(8) Uani 1 1 d . . .
C32 C 0.9590(4) 0.7330(3) -0.1993(3) 0.0375(11) Uani 1 1 d . . .
H32 H 0.9328 0.7465 -0.2583 0.045 Uiso 1 1 calc R U .
C33 C 1.0450(5) 0.7684(4) -0.1597(3) 0.0466(14) Uani 1 1 d . . .
H33 H 1.0791 0.8072 -0.1908 0.056 Uiso 1 1 calc R U .
C34 C 1.0864(4) 0.7491(4) -0.0718(3) 0.0447(13) Uani 1 1 d . . .
H34 H 1.1479 0.7746 -0.0447 0.054 Uiso 1 1 calc R U .
C35 C 1.0384(3) 0.6946(3) -0.0265(3) 0.0321(10) Uani 1 1 d . . .
H35 H 1.0665 0.6813 0.0322 0.039 Uiso 1 1 calc R U .
C36 C 0.9466(3) 0.6576(3) -0.0664(2) 0.0231(8) Uani 1 1 d . . .
Cu2 Cu 0.68007(4) 0.40660(3) 0.55257(3) 0.02407(12) Uani 1 1 d . . .
N5 N 0.7064(3) 0.4922(2) 0.4644(2) 0.0225(7) Uani 1 1 d . . .
N6 N 0.8091(3) 0.4566(3) 0.6178(2) 0.0260(7) Uani 1 1 d . . .
N7 N 0.5783(2) 0.4013(3) 0.6213(2) 0.0248(7) Uani 1 1 d . . .
N8 N 0.6548(3) 0.2708(2) 0.5455(2) 0.0248(7) Uani 1 1 d . . .
C37 C 0.6475(3) 0.5054(3) 0.3848(3) 0.0260(8) Uani 1 1 d . . .
C38 C 0.5639(3) 0.4510(3) 0.3595(3) 0.0311(9) Uani 1 1 d . . .
H38 H 0.5476 0.4066 0.3976 0.037 Uiso 1 1 calc R U .
C39 C 0.5058(4) 0.4628(4) 0.2786(3) 0.0410(12) Uani 1 1 d . . .
H39 H 0.4486 0.4264 0.2610 0.049 Uiso 1 1 calc R U .
C40 C 0.5297(4) 0.5279(4) 0.2214(3) 0.0430(12) Uani 1 1 d . . .
H40 H 0.4889 0.5344 0.1654 0.052 Uiso 1 1 calc R U .
C41 C 0.6104(4) 0.5815(4) 0.2452(3) 0.0382(10) Uani 1 1 d . . .
H41 H 0.6255 0.6257 0.2063 0.046 Uiso 1 1 calc R U .
C42 C 0.6714(3) 0.5716(3) 0.3277(3) 0.0303(9) Uani 1 1 d . . .
C43 C 0.7570(4) 0.6227(3) 0.3562(3) 0.0364(10) Uani 1 1 d . . .
H43 H 0.7747 0.6683 0.3197 0.044 Uiso 1 1 calc R U .
C44 C 0.8146(3) 0.6079(3) 0.4350(3) 0.0335(10) Uani 1 1 d . . .
H44 H 0.8728 0.6426 0.4540 0.040 Uiso 1 1 calc R U .
C45 C 0.7880(3) 0.5413(3) 0.4884(3) 0.0254(8) Uani 1 1 d . . .
C46 C 0.8470(3) 0.5200(3) 0.5769(3) 0.0255(8) Uani 1 1 d . . .
C47 C 0.9367(3) 0.5636(4) 0.6121(3) 0.0347(10) Uani 1 1 d . . .
H47 H 0.9625 0.6085 0.5801 0.042 Uiso 1 1 calc R U .
C48 C 0.9853(3) 0.5399(4) 0.6928(3) 0.0376(11) Uani 1 1 d . . .
H48 H 1.0456 0.5691 0.7179 0.045 Uiso 1 1 calc R U .
C49 C 0.9472(3) 0.4726(3) 0.7395(3) 0.0315(10) Uani 1 1 d . . .
C50 C 0.9926(4) 0.4450(4) 0.8244(3) 0.0403(12) Uani 1 1 d . . .
H50 H 1.0529 0.4719 0.8528 0.048 Uiso 1 1 calc R U .
C51 C 0.9501(4) 0.3803(4) 0.8650(3) 0.0440(13) Uani 1 1 d . . .
H51 H 0.9807 0.3626 0.9221 0.053 Uiso 1 1 calc R U .
C52 C 0.8623(4) 0.3392(4) 0.8245(3) 0.0406(12) Uani 1 1 d . . .
H52 H 0.8339 0.2934 0.8537 0.049 Uiso 1 1 calc R U .
C53 C 0.8168(4) 0.3647(3) 0.7426(3) 0.0331(10) Uani 1 1 d . . .
H53 H 0.7569 0.3364 0.7150 0.040 Uiso 1 1 calc R U .
C54 C 0.8579(3) 0.4318(3) 0.6998(3) 0.0284(9) Uani 1 1 d . . .
C55 C 0.5525(3) 0.4741(3) 0.6661(2) 0.0254(8) Uani 1 1 d . . .
C56 C 0.5750(3) 0.5649(3) 0.6458(3) 0.0278(9) Uani 1 1 d . . .
H56 H 0.6075 0.5755 0.6009 0.033 Uiso 1 1 calc R U .
C57 C 0.5505(3) 0.6378(4) 0.6903(3) 0.0340(10) Uani 1 1 d . . .
H57 H 0.5649 0.6993 0.6758 0.041 Uiso 1 1 calc R U .
C58 C 0.5036(4) 0.6225(4) 0.7586(3) 0.0399(12) Uani 1 1 d . . .
H58 H 0.4872 0.6737 0.7898 0.048 Uiso 1 1 calc R U .
C59 C 0.4822(4) 0.5359(5) 0.7792(3) 0.0439(13) Uani 1 1 d . . .
H59 H 0.4514 0.5267 0.8255 0.053 Uiso 1 1 calc R U .
C60 C 0.5045(3) 0.4589(4) 0.7340(3) 0.0325(10) Uani 1 1 d . . .
C61 C 0.4854(4) 0.3665(4) 0.7529(3) 0.0424(12) Uani 1 1 d . . .
H61 H 0.4567 0.3532 0.7997 0.051 Uiso 1 1 calc R U .
C62 C 0.5076(4) 0.2968(4) 0.7046(3) 0.0399(11) Uani 1 1 d . . .
H62 H 0.4908 0.2348 0.7150 0.048 Uiso 1 1 calc R U .
C63 C 0.5558(3) 0.3160(3) 0.6388(3) 0.0291(9) Uani 1 1 d . . .
C64 C 0.5907(3) 0.2420(3) 0.5890(3) 0.0289(9) Uani 1 1 d . . .
C65 C 0.5605(4) 0.1499(3) 0.5889(3) 0.0363(11) Uani 1 1 d . . .
H65 H 0.5154 0.1315 0.6215 0.044 Uiso 1 1 calc R U .
C66 C 0.5974(3) 0.0866(4) 0.5410(3) 0.0384(11) Uani 1 1 d . . .
H66 H 0.5765 0.0238 0.5392 0.046 Uiso 1 1 calc R U .
C67 C 0.6656(4) 0.1137(3) 0.4948(3) 0.0337(10) Uani 1 1 d . . .
C68 C 0.7093(4) 0.0522(3) 0.4468(3) 0.0433(13) Uani 1 1 d . . .
H68 H 0.6902 -0.0112 0.4424 0.052 Uiso 1 1 calc R U .
C69 C 0.7783(4) 0.0823(4) 0.4068(3) 0.0485(13) Uani 1 1 d . . .
H69 H 0.8072 0.0398 0.3747 0.058 Uiso 1 1 calc R U .
C70 C 0.8077(4) 0.1761(4) 0.4124(3) 0.0403(12) Uani 1 1 d . . .
H70 H 0.8569 0.1964 0.3850 0.048 Uiso 1 1 calc R U .
C71 C 0.7652(3) 0.2374(3) 0.4573(3) 0.0308(9) Uani 1 1 d . . .
H71 H 0.7841 0.3008 0.4604 0.037 Uiso 1 1 calc R U .
C72 C 0.6942(3) 0.2075(3) 0.4987(3) 0.0268(9) Uani 1 1 d . . .
Cl1 Cl 0.54081(11) 0.68989(10) 0.00963(8) 0.0468(3) Uani 1 1 d . . .
O1 O 0.5170(4) 0.7252(3) 0.0851(2) 0.0622(13) Uani 1 1 d . . .
O2 O 0.5577(4) 0.7656(4) -0.0418(4) 0.0786(16) Uani 1 1 d . . .
O3 O 0.6210(9) 0.6341(9) 0.0310(4) 0.226(7) Uani 1 1 d . . .
O4 O 0.4622(5) 0.6442(5) -0.0404(4) 0.101(2) Uani 1 1 d . . .
Cl2 Cl 0.31271(9) 0.27902(9) 0.45996(8) 0.0378(3) Uani 1 1 d . . .
O5 O 0.2518(4) 0.2420(4) 0.3844(3) 0.0772(16) Uani 1 1 d . . .
O6 O 0.3813(3) 0.3397(3) 0.4378(3) 0.0658(13) Uani 1 1 d . . .
O7 O 0.3619(3) 0.2049(3) 0.5107(3) 0.0631(12) Uani 1 1 d . . .
O8 O 0.2535(4) 0.3272(4) 0.5066(4) 0.0771(15) Uani 1 1 d . . .
O1W O 0.0442(4) 0.3279(6) 0.4323(3) 0.108(3) Uani 1 1 d . . .
O2W O 0.5850(7) 0.9500(7) 0.0279(6) 0.060(2) Uiso 0.5 1 d . . P
O3W O 0.7089(10) 0.1754(10) 0.9048(9) 0.093(4) Uiso 0.5 1 d . . P
O4W O 0.7482(14) 1.0480(14) 0.0374(13) 0.065(5) Uiso 0.25 1 d . . P
O5W O 1.2177(16) 0.6011(17) 0.8039(15) 0.078(6) Uiso 0.25 1 d . . P

loop_
_atom_site_aniso_label
_atom_site_aniso_U_11
_atom_site_aniso_U_22
_atom_site_aniso_U_33
_atom_site_aniso_U_23
_atom_site_aniso_U_13
_atom_site_aniso_U_12
Cu1 0.0236(2) 0.0298(3) 0.0151(2) -0.0021(2) 0.00238(16) -0.0046(2)
N1 0.0255(17) 0.038(2) 0.0204(16) 0.0047(15) -0.0031(13) -0.0089(15)
N2 0.038(2) 0.031(2) 0.0206(16) -0.0031(14) 0.0104(14) -0.0140(16)
N3 0.0185(14) 0.0181(16) 0.0191(15) 0.0000(12) 0.0069(12) 0.0033(12)
N4 0.0207(15) 0.0209(17) 0.0181(14) -0.0018(12) 0.0060(12) -0.0002(12)
C1 0.0207(19) 0.037(2) 0.040(2) 0.011(2) 0.0014(17) -0.0052(17)
C2 0.038(3) 0.060(3) 0.040(3) 0.007(2) 0.008(2) 0.017(2)
C3 0.046(3) 0.071(4) 0.062(4) 0.011(3) 0.022(3) 0.022(3)
C4 0.030(3) 0.042(3) 0.095(5) 0.011(3) 0.020(3) 0.009(2)
C5 0.025(3) 0.036(3) 0.114(6) 0.016(3) -0.006(3) 0.000(2)
C6 0.030(2) 0.037(3) 0.071(4) 0.019(3) -0.015(2) -0.009(2)
C7 0.061(4) 0.056(4) 0.065(4) 0.018(3) -0.033(3) -0.002(3)
C8 0.061(4) 0.066(4) 0.041(3) 0.008(3) -0.025(3) -0.010(3)
C9 0.042(2) 0.043(3) 0.0227(19) 0.0048(19) -0.0082(18) -0.017(2)
C10 0.043(3) 0.045(3) 0.0198(19) -0.0028(19) 0.0031(18) -0.024(2)
C11 0.055(3) 0.063(4) 0.027(2) -0.012(2) 0.009(2) -0.030(3)
C12 0.066(4) 0.066(4) 0.030(2) -0.021(3) 0.019(3) -0.041(3)
C13 0.060(3) 0.038(3) 0.043(3) -0.017(2) 0.034(3) -0.025(2)
C14 0.070(4) 0.046(3) 0.057(3) -0.025(3) 0.034(3) -0.027(3)
C15 0.067(4) 0.040(3) 0.074(4) -0.023(3) 0.042(4) -0.010(3)
C16 0.048(3) 0.042(3) 0.055(3) -0.008(2) 0.026(3) -0.003(2)
C17 0.049(3) 0.032(3) 0.038(3) -0.008(2) 0.027(2) -0.011(2)
C18 0.044(3) 0.029(2) 0.029(2) -0.0036(18) 0.0167(19) -0.017(2)
C19 0.0203(18) 0.0225(18) 0.0220(18) 0.0009(15) 0.0087(14) 0.0054(15)
C21 0.039(2) 0.030(2) 0.0212(18) 0.0065(16) 0.0144(16) 0.0085(18)
C20 0.031(2) 0.025(2) 0.0196(18) -0.0010(16) 0.0102(16) 0.0019(17)
C24 0.025(2) 0.034(3) 0.030(2) 0.0059(17) 0.0064(16) -0.0038(17)
C23 0.033(2) 0.055(3) 0.036(2) 0.013(2) 0.004(2) -0.017(2)
C22 0.036(2) 0.043(3) 0.032(2) 0.015(2) 0.0130(19) -0.003(2)
C25 0.028(2) 0.044(3) 0.038(3) 0.011(2) -0.0013(19) -0.016(2)
C28 0.0214(17) 0.0209(19) 0.0174(16) 0.0006(13) 0.0047(13) 0.0031(14)
C27 0.0160(16) 0.0248(19) 0.0187(17) 0.0021(14) 0.0040(13) 0.0018(14)
C26 0.0216(19) 0.042(2) 0.0238(19) 0.0054(18) -0.0014(15) -0.0063(18)
C29 0.0248(17) 0.0263(19) 0.0185(16) 0.0051(17) 0.0014(13) -0.0002(17)
C30 0.034(2) 0.028(2) 0.0194(18) 0.0026(16) 0.0052(16) 0.0031(17)
C31 0.039(2) 0.0220(19) 0.0198(18) 0.0008(15) 0.0119(16) -0.0029(17)
C32 0.059(3) 0.033(2) 0.024(2) 0.0027(19) 0.016(2) -0.010(2)
C33 0.065(4) 0.045(3) 0.035(3) 0.003(2) 0.023(2) -0.027(3)
C34 0.052(3) 0.050(3) 0.033(2) -0.007(2) 0.014(2) -0.030(3)
C35 0.036(2) 0.036(2) 0.026(2) -0.0051(18) 0.0101(17) -0.0116(19)
C36 0.029(2) 0.0222(19) 0.0202(18) -0.0016(15) 0.0093(15) -0.0021(15)
Cu2 0.0294(3) 0.0225(2) 0.0228(2) 0.0011(2) 0.01120(19) -0.0030(2)
N5 0.0287(17) 0.0195(16) 0.0222(16) -0.0008(13) 0.0119(13) 0.0000(13)
N6 0.0288(18) 0.0278(19) 0.0233(16) -0.0025(14) 0.0099(14) 0.0047(15)
N7 0.0232(16) 0.0318(18) 0.0189(15) 0.0046(14) 0.0040(12) -0.0014(14)
N8 0.0272(17) 0.0230(17) 0.0228(16) 0.0018(13) 0.0033(13) -0.0015(13)
C37 0.030(2) 0.026(2) 0.0256(19) 0.0000(16) 0.0139(16) 0.0053(16)
C38 0.032(2) 0.034(2) 0.028(2) 0.0000(18) 0.0093(17) 0.0022(18)
C39 0.032(2) 0.051(3) 0.037(2) -0.008(2) 0.0009(19) 0.001(2)
C40 0.049(3) 0.052(3) 0.026(2) -0.001(2) 0.004(2) 0.015(2)
C41 0.047(3) 0.044(3) 0.0259(19) 0.005(2) 0.0137(18) 0.014(2)
C42 0.039(2) 0.032(2) 0.0238(18) 0.0041(17) 0.0150(16) 0.010(2)
C43 0.047(3) 0.032(2) 0.036(2) 0.007(2) 0.023(2) -0.003(2)
C44 0.036(2) 0.031(3) 0.038(2) 0.0056(18) 0.0174(19) -0.0077(18)
C45 0.028(2) 0.025(2) 0.027(2) 0.0022(16) 0.0134(16) 0.0002(16)
C46 0.025(2) 0.025(2) 0.028(2) -0.0028(16) 0.0099(16) 0.0019(16)
C47 0.028(2) 0.041(3) 0.038(2) -0.0027(19) 0.0114(18) -0.0047(18)
C48 0.024(2) 0.048(3) 0.040(2) -0.009(2) 0.0055(18) 0.004(2)
C49 0.031(2) 0.033(2) 0.029(2) -0.0050(18) 0.0047(17) 0.0099(18)
C50 0.036(3) 0.046(3) 0.034(2) -0.010(2) -0.001(2) 0.015(2)
C51 0.053(3) 0.046(3) 0.028(2) 0.003(2) 0.000(2) 0.023(2)
C52 0.056(3) 0.037(3) 0.028(2) 0.0055(19) 0.007(2) 0.014(2)
C53 0.046(3) 0.027(2) 0.025(2) 0.0010(18) 0.0058(18) 0.0081(19)
C54 0.035(2) 0.026(2) 0.0250(19) -0.0032(16) 0.0080(17) 0.0086(17)
C55 0.0235(19) 0.034(2) 0.0181(18) 0.0005(16) 0.0039(15) 0.0018(16)
C56 0.030(2) 0.033(2) 0.0209(18) 0.0011(16) 0.0066(15) 0.0045(17)
C57 0.032(2) 0.038(3) 0.030(2) -0.0046(19) 0.0052(18) 0.0071(19)
C58 0.034(2) 0.054(3) 0.032(2) -0.012(2) 0.010(2) 0.012(2)
C59 0.036(3) 0.072(4) 0.028(2) -0.006(2) 0.017(2) 0.007(2)
C60 0.025(2) 0.049(3) 0.024(2) 0.0027(19) 0.0072(16) 0.0009(19)
C61 0.037(3) 0.059(3) 0.037(3) 0.010(2) 0.021(2) -0.003(2)
C62 0.035(3) 0.043(3) 0.044(3) 0.010(2) 0.016(2) -0.008(2)
C63 0.024(2) 0.033(2) 0.030(2) 0.0033(18) 0.0061(16) -0.0054(17)
C64 0.026(2) 0.031(2) 0.028(2) 0.0057(17) 0.0025(16) -0.0054(17)
C65 0.032(2) 0.034(2) 0.040(2) 0.009(2) 0.0014(19) -0.0048(19)
C66 0.040(2) 0.026(2) 0.041(2) 0.003(2) -0.0084(19) -0.006(2)
C67 0.039(2) 0.028(2) 0.028(2) 0.0007(17) -0.0068(18) 0.0029(18)
C68 0.057(3) 0.026(2) 0.038(2) -0.0049(19) -0.007(2) 0.007(2)
C69 0.069(3) 0.037(3) 0.037(2) -0.003(2) 0.005(2) 0.021(3)
C70 0.052(3) 0.040(3) 0.029(2) 0.001(2) 0.009(2) 0.015(2)
C71 0.042(2) 0.027(2) 0.0216(19) 0.0003(17) 0.0034(17) 0.0071(19)
C72 0.031(2) 0.024(2) 0.0204(18) 0.0013(15) -0.0036(15) 0.0028(16)
Cl1 0.0581(8) 0.0513(8) 0.0277(5) -0.0038(5) 0.0033(5) 0.0263(6)
O1 0.094(3) 0.059(3) 0.0299(18) -0.0029(18) 0.0076(19) 0.042(2)
O2 0.087(4) 0.084(4) 0.080(3) -0.017(3) 0.050(3) -0.034(3)
O3 0.294(12) 0.307(13) 0.059(3) -0.004(5) 0.006(5) 0.275(12)
O4 0.138(6) 0.113(5) 0.066(3) -0.045(3) 0.051(3) -0.078(4)
Cl2 0.0406(6) 0.0353(6) 0.0346(6) -0.0010(5) 0.0026(5) -0.0013(5)
O5 0.067(3) 0.101(4) 0.054(3) -0.026(3) -0.004(2) -0.012(3)
O6 0.049(2) 0.058(3) 0.085(3) 0.030(2) 0.005(2) -0.003(2)
O7 0.058(3) 0.052(3) 0.078(3) 0.021(2) 0.012(2) 0.004(2)
O8 0.098(4) 0.057(3) 0.084(4) -0.021(3) 0.038(3) 0.012(3)
O1W 0.058(3) 0.225(9) 0.044(3) 0.008(4) 0.018(2) 0.044(4)

loop_
_atom_type_symbol
_atom_type_description
_atom_type_scat_dispersion_real
_atom_type_scat_dispersion_imag
_atom_type_scat_source
C C 0.0033 0.0016 'International Tables Vol C Tables 4.2.6.8 and 6.1.1.4'
H H 0.0000 0.0000 'International Tables Vol C Tables 4.2.6.8 and 6.1.1.4'
N N 0.0061 0.0033 'International Tables Vol C Tables 4.2.6.8 and 6.1.1.4'
O O 0.0106 0.0060 'International Tables Vol C Tables 4.2.6.8 and 6.1.1.4'
Cl Cl 0.1484 0.1585 'International Tables Vol C Tables 4.2.6.8 and 6.1.1.4'
Cu Cu 0.3201 1.2651 'International Tables Vol C Tables 4.2.6.8 and 6.1.1.4'

loop_
_geom_angle_atom_site_label_1
_geom_angle_atom_site_label_2
_geom_angle_atom_site_label_3
_geom_angle
N4 Cu1 N2 134.24(14)
N4 Cu1 N3 80.75(13)
N2 Cu1 N3 117.33(14)
N4 Cu1 N1 126.07(14)
N2 Cu1 N1 80.83(16)
N3 Cu1 N1 123.44(14)
C9 N1 C1 119.5(4)
C9 N1 Cu1 112.1(3)
C1 N1 Cu1 127.9(3)
C10 N2 C18 119.0(4)
C10 N2 Cu1 113.3(3)
C18 N2 Cu1 127.7(3)
C27 N3 C19 118.9(3)
C27 N3 Cu1 113.6(3)
C19 N3 Cu1 127.3(3)
C28 N4 C36 119.2(3)
C28 N4 Cu1 114.3(2)
C36 N4 Cu1 126.4(2)
N1 C1 C2 119.0(4)
N1 C1 C6 121.8(5)
C2 C1 C6 119.2(5)
C3 C2 C1 120.2(5)
C3 C2 H2 119.9
C1 C2 H2 119.9
C2 C3 C4 121.8(7)
C2 C3 H3 119.1
C4 C3 H3 119.1
C5 C4 C3 119.1(6)
C5 C4 H4 120.4
C3 C4 H4 120.4
C4 C5 C6 121.7(5)
C4 C5 H5 119.2
C6 C5 H5 119.2
C7 C6 C5 124.4(6)
C7 C6 C1 117.6(6)
C5 C6 C1 118.0(6)
C8 C7 C6 120.3(5)
C8 C7 H7 119.8
C6 C7 H7 119.8
C7 C8 C9 120.8(6)
C7 C8 H8 119.6
C9 C8 H8 119.6
N1 C9 C8 119.8(5)
N1 C9 C10 116.1(4)
C8 C9 C10 124.1(5)
N2 C10 C11 122.1(6)
N2 C10 C9 116.3(4)
C11 C10 C9 121.6(5)
C12 C11 C10 119.7(6)
C12 C11 H11 120.2
C10 C11 H11 120.2
C11 C12 C13 120.0(5)
C11 C12 H12 120.0
C13 C12 H12 120.0
C12 C13 C14 123.4(5)
C12 C13 C18 117.9(5)
C14 C13 C18 118.6(6)
C15 C14 C13 120.1(5)
C15 C14 H14 119.9
C13 C14 H14 119.9
C14 C15 C16 121.2(6)
C14 C15 H15 119.4
C16 C15 H15 119.4
C17 C16 C15 120.0(6)
C17 C16 H16 120.0
C15 C16 H16 120.0
C16 C17 C18 120.4(5)
C16 C17 H17 119.8
C18 C17 H17 119.8
N2 C18 C17 119.1(4)
N2 C18 C13 121.3(5)
C17 C18 C13 119.6(5)
N3 C19 C20 119.2(4)
N3 C19 C24 121.8(4)
C20 C19 C24 118.9(4)
C20 C21 C22 120.6(4)
C20 C21 H21 119.7
C22 C21 H21 119.7
C21 C20 C19 120.2(4)
C21 C20 H20 119.9
C19 C20 H20 119.9
C23 C24 C25 123.1(4)
C23 C24 C19 119.6(4)
C25 C24 C19 117.3(4)
C22 C23 C24 119.9(4)
C22 C23 H23 120.1
C24 C23 H23 120.1
C23 C22 C21 120.8(4)
C23 C22 H22 119.6
C21 C22 H22 119.6
C26 C25 C24 120.1(4)
C26 C25 H25 119.9
C24 C25 H25 119.9
N4 C28 C29 122.4(3)
N4 C28 C27 115.7(3)
C29 C28 C27 121.9(3)
N3 C27 C26 122.3(4)
N3 C27 C28 115.2(3)
C26 C27 C28 122.5(3)
C25 C26 C27 119.5(4)
C25 C26 H26 120.3
C27 C26 H26 120.3
C30 C29 C28 119.2(4)
C30 C29 H29 120.4
C28 C29 H29 120.4
C29 C30 C31 119.6(4)
C29 C30 H30 120.2
C31 C30 H30 120.2
C30 C31 C36 118.4(4)
C30 C31 C32 123.3(4)
C36 C31 C32 118.3(4)
C33 C32 C31 120.7(4)
C33 C32 H32 119.7
C31 C32 H32 119.7
C32 C33 C34 121.0(4)
C32 C33 H33 119.5
C34 C33 H33 119.5
C35 C34 C33 120.2(5)
C35 C34 H34 119.9
C33 C34 H34 119.9
C34 C35 C36 120.0(4)
C34 C35 H35 120.0
C36 C35 H35 120.0
N4 C36 C35 119.0(4)
N4 C36 C31 121.1(4)
C35 C36 C31 119.8(4)
N5 Cu2 N8 129.49(14)
N5 Cu2 N7 133.99(15)
N8 Cu2 N7 81.45(16)
N5 Cu2 N6 81.24(15)
N8 Cu2 N6 120.79(15)
N7 Cu2 N6 114.10(14)
C45 N5 C37 119.7(4)
C45 N5 Cu2 114.9(3)
C37 N5 Cu2 125.4(3)
C46 N6 C54 119.0(4)
C46 N6 Cu2 114.7(3)
C54 N6 Cu2 126.3(3)
C63 N7 C55 119.9(4)
C63 N7 Cu2 113.1(3)
C55 N7 Cu2 124.8(3)
C64 N8 C72 119.2(4)
C64 N8 Cu2 114.4(3)
C72 N8 Cu2 126.4(3)
N5 C37 C38 119.0(4)
N5 C37 C42 120.8(4)
C38 C37 C42 120.2(4)
C39 C38 C37 119.0(5)
C39 C38 H38 120.5
C37 C38 H38 120.5
C38 C39 C40 121.0(5)
C38 C39 H39 119.5
C40 C39 H39 119.5
C41 C40 C39 120.7(4)
C41 C40 H40 119.7
C39 C40 H40 119.7
C40 C41 C42 119.9(5)
C40 C41 H41 120.0
C42 C41 H41 120.0
C43 C42 C41 123.3(4)
C43 C42 C37 117.5(4)
C41 C42 C37 119.2(4)
C44 C43 C42 120.6(4)
C44 C43 H43 119.7
C42 C43 H43 119.7
C43 C44 C45 119.4(4)
C43 C44 H44 120.3
C45 C44 H44 120.3
N5 C45 C44 121.9(4)
N5 C45 C46 114.7(4)
C44 C45 C46 123.4(4)
N6 C46 C47 123.1(4)
N6 C46 C45 114.4(4)
C47 C46 C45 122.5(4)
C48 C47 C46 118.6(5)
C48 C47 H47 120.7
C46 C47 H47 120.7
C47 C48 C49 120.4(4)
C47 C48 H48 119.8
C49 C48 H48 119.8
C54 C49 C48 117.6(4)
C54 C49 C50 118.3(5)
C48 C49 C50 124.0(5)
C51 C50 C49 120.1(5)
C51 C50 H50 120.0
C49 C50 H50 120.0
C50 C51 C52 121.1(5)
C50 C51 H51 119.5
C52 C51 H51 119.5
C53 C52 C51 120.2(5)
C53 C52 H52 119.9
C51 C52 H52 119.9
C52 C53 C54 120.1(5)
C52 C53 H53 119.9
C54 C53 H53 119.9
N6 C54 C53 118.4(4)
N6 C54 C49 121.3(4)
C53 C54 C49 120.3(4)
N7 C55 C56 119.5(4)
N7 C55 C60 120.9(4)
C56 C55 C60 119.6(4)
C57 C56 C55 120.1(4)
C57 C56 H56 120.0
C55 C56 H56 120.0
C56 C57 C58 120.3(5)
C56 C57 H57 119.9
C58 C57 H57 119.9
C59 C58 C57 120.4(5)
C59 C58 H58 119.8
C57 C58 H58 119.8
C58 C59 C60 121.3(4)
C58 C59 H59 119.4
C60 C59 H59 119.4
C59 C60 C61 124.3(4)
C59 C60 C55 118.4(5)
C61 C60 C55 117.3(4)
C62 C61 C60 120.1(4)
C62 C61 H61 119.9
C60 C61 H61 119.9
C61 C62 C63 119.9(5)
C61 C62 H62 120.0
C63 C62 H62 120.0
N7 C63 C62 121.7(5)
N7 C63 C64 115.6(4)
C62 C63 C64 122.6(4)
N8 C64 C65 122.8(5)
N8 C64 C63 114.1(4)
C65 C64 C63 123.1(4)
C66 C65 C64 118.7(5)
C66 C65 H65 120.7
C64 C65 H65 120.7
C65 C66 C67 120.4(5)
C65 C66 H66 119.8
C67 C66 H66 119.8
C66 C67 C68 123.7(5)
C66 C67 C72 118.1(5)
C68 C67 C72 118.2(5)
C69 C68 C67 120.6(5)
C69 C68 H68 119.7
C67 C68 H68 119.7
C68 C69 C70 120.7(5)
C68 C69 H69 119.7
C70 C69 H69 119.7
C71 C70 C69 119.7(5)
C71 C70 H70 120.1
C69 C70 H70 120.1
C70 C71 C72 120.2(5)
C70 C71 H71 119.9
C72 C71 H71 119.9
N8 C72 C71 118.7(4)
N8 C72 C67 120.8(4)
C71 C72 C67 120.5(4)
O3 Cl1 O4 112.0(7)
O3 Cl1 O2 110.9(7)
O4 Cl1 O2 104.6(4)
O3 Cl1 O1 110.2(3)
O4 Cl1 O1 110.3(4)
O2 Cl1 O1 108.7(3)
O6 Cl2 O5 109.6(3)
O6 Cl2 O7 109.7(3)
O5 Cl2 O7 108.9(4)
O6 Cl2 O8 110.6(3)
O5 Cl2 O8 108.5(3)
O7 Cl2 O8 109.6(3)

loop_
_geom_bond_atom_site_label_1
_geom_bond_atom_site_label_2
_geom_bond_distance
Cu1 N4 2.007(3)
Cu1 N2 2.016(4)
Cu1 N3 2.033(3)
Cu1 N1 2.033(4)
N1 C9 1.343(6)
N1 C1 1.357(7)
N2 C10 1.337(6)
N2 C18 1.353(6)
N3 C27 1.325(5)
N3 C19 1.355(5)
N4 C28 1.319(5)
N4 C36 1.358(5)
C1 C2 1.396(8)
C1 C6 1.423(6)
C2 C3 1.351(8)
C2 H2 0.9500
C3 C4 1.392(9)
C3 H3 0.9500
C4 C5 1.357(10)
C4 H4 0.9500
C5 C6 1.405(10)
C5 H5 0.9500
C6 C7 1.380(10)
C7 C8 1.343(11)
C7 H7 0.9500
C8 C9 1.423(7)
C8 H8 0.9500
C9 C10 1.439(8)
C10 C11 1.406(7)
C11 C12 1.346(10)
C11 H11 0.9500
C12 C13 1.399(9)
C12 H12 0.9500
C13 C14 1.411(9)
C13 C18 1.423(6)
C14 C15 1.347(10)
C14 H14 0.9500
C15 C16 1.420(8)
C15 H15 0.9500
C16 C17 1.348(8)
C16 H16 0.9500
C17 C18 1.406(8)
C17 H17 0.9500
C19 C20 1.407(5)
C19 C24 1.411(6)
C21 C20 1.363(6)
C21 C22 1.391(7)
C21 H21 0.9500
C20 H20 0.9500
C24 C23 1.400(6)
C24 C25 1.411(7)
C23 C22 1.368(7)
C23 H23 0.9500
C22 H22 0.9500
C25 C26 1.340(7)
C25 H25 0.9500
C28 C29 1.415(5)
C28 C27 1.476(5)
C27 C26 1.407(6)
C26 H26 0.9500
C29 C30 1.353(6)
C29 H29 0.9500
C30 C31 1.399(6)
C30 H30 0.9500
C31 C36 1.414(5)
C31 C32 1.416(6)
C32 C33 1.335(8)
C32 H32 0.9500
C33 C34 1.418(8)
C33 H33 0.9500
C34 C35 1.353(7)
C34 H34 0.9500
C35 C36 1.410(6)
C35 H35 0.9500
Cu2 N5 1.973(3)
Cu2 N8 1.989(4)
Cu2 N7 2.003(3)
Cu2 N6 2.012(4)
N5 C45 1.331(6)
N5 C37 1.363(5)
N6 C46 1.308(6)
N6 C54 1.380(5)
N7 C63 1.316(6)
N7 C55 1.368(6)
N8 C64 1.330(6)
N8 C72 1.377(6)
C37 C38 1.396(6)
C37 C42 1.415(6)
C38 C39 1.372(7)
C38 H38 0.9500
C39 C40 1.405(8)
C39 H39 0.9500
C40 C41 1.356(8)
C40 H40 0.9500
C41 C42 1.405(6)
C41 H41 0.9500
C42 C43 1.398(7)
C43 C44 1.350(7)
C43 H43 0.9500
C44 C45 1.392(6)
C44 H44 0.9500
C45 C46 1.499(6)
C46 C47 1.409(6)
C47 C48 1.358(7)
C47 H47 0.9500
C48 C49 1.405(7)
C48 H48 0.9500
C49 C54 1.404(7)
C49 C50 1.417(7)
C50 C51 1.354(8)
C50 H50 0.9500
C51 C52 1.390(8)
C51 H51 0.9500
C52 C53 1.369(6)
C52 H52 0.9500
C53 C54 1.388(7)
C53 H53 0.9500
C55 C56 1.404(6)
C55 C60 1.424(6)
C56 C57 1.358(6)
C56 H56 0.9500
C57 C58 1.419(7)
C57 H57 0.9500
C58 C59 1.344(9)
C58 H58 0.9500
C59 C60 1.399(8)
C59 H59 0.9500
C60 C61 1.406(8)
C61 C62 1.348(8)
C61 H61 0.9500
C62 C63 1.407(7)
C62 H62 0.9500
C63 C64 1.482(7)
C64 C65 1.394(7)
C65 C66 1.370(8)
C65 H65 0.9500
C66 C67 1.400(8)
C66 H66 0.9500
C67 C68 1.405(7)
C67 C72 1.408(6)
C68 C69 1.356(9)
C68 H68 0.9500
C69 C70 1.411(9)
C69 H69 0.9500
C70 C71 1.362(7)
C70 H70 0.9500
C71 C72 1.391(7)
C71 H71 0.9500
Cl1 O3 1.367(6)
Cl1 O4 1.376(6)
Cl1 O2 1.419(6)
Cl1 O1 1.420(4)
Cl2 O6 1.411(5)
Cl2 O5 1.415(4)
Cl2 O7 1.421(5)
Cl2 O8 1.424(5)

loop_
_geom_torsion_atom_site_label_1
_geom_torsion_atom_site_label_2
_geom_torsion_atom_site_label_3
_geom_torsion_atom_site_label_4
_geom_torsion
C9 N1 C1 C2 -176.0(5)
Cu1 N1 C1 C2 12.8(6)
C9 N1 C1 C6 3.1(7)
Cu1 N1 C1 C6 -168.0(4)
N1 C1 C2 C3 178.4(5)
C6 C1 C2 C3 -0.8(8)
C1 C2 C3 C4 1.9(10)
C2 C3 C4 C5 -1.1(10)
C3 C4 C5 C6 -0.8(9)
C4 C5 C6 C7 -179.5(6)
C4 C5 C6 C1 1.8(8)
N1 C1 C6 C7 1.1(8)
C2 C1 C6 C7 -179.7(6)
N1 C1 C6 C5 179.9(5)
C2 C1 C6 C5 -1.0(8)
C5 C6 C7 C8 177.7(6)
C1 C6 C7 C8 -3.6(10)
C6 C7 C8 C9 2.0(11)
C1 N1 C9 C8 -4.8(7)
Cu1 N1 C9 C8 167.7(4)
C1 N1 C9 C10 175.4(4)
Cu1 N1 C9 C10 -12.2(5)
C7 C8 C9 N1 2.3(9)
C7 C8 C9 C10 -177.9(6)
C18 N2 C10 C11 0.9(7)
Cu1 N2 C10 C11 -175.4(4)
C18 N2 C10 C9 179.6(4)
Cu1 N2 C10 C9 3.3(5)
N1 C9 C10 N2 6.1(6)
C8 C9 C10 N2 -173.7(5)
N1 C9 C10 C11 -175.2(4)
C8 C9 C10 C11 5.0(8)
N2 C10 C11 C12 -2.4(8)
C9 C10 C11 C12 179.0(5)
C10 C11 C12 C13 2.0(8)
C11 C12 C13 C14 177.5(5)
C11 C12 C13 C18 -0.2(7)
C12 C13 C14 C15 -178.8(5)
C18 C13 C14 C15 -1.1(8)
C13 C14 C15 C16 2.2(9)
C14 C15 C16 C17 -1.9(9)
C15 C16 C17 C18 0.7(8)
C10 N2 C18 C17 -178.1(4)
Cu1 N2 C18 C17 -2.3(6)
C10 N2 C18 C13 0.9(6)
Cu1 N2 C18 C13 176.7(3)
C16 C17 C18 N2 179.3(4)
C16 C17 C18 C13 0.3(7)
C12 C13 C18 N2 -1.2(7)
C14 C13 C18 N2 -179.1(4)
C12 C13 C18 C17 177.7(5)
C14 C13 C18 C17 -0.1(7)
C27 N3 C19 C20 -177.9(4)
Cu1 N3 C19 C20 6.9(5)
C27 N3 C19 C24 3.2(6)
Cu1 N3 C19 C24 -172.0(3)
C22 C21 C20 C19 0.0(6)
N3 C19 C20 C21 -178.5(4)
C24 C19 C20 C21 0.5(6)
N3 C19 C24 C23 178.2(4)
C20 C19 C24 C23 -0.7(6)
N3 C19 C24 C25 -1.3(6)
C20 C19 C24 C25 179.8(4)
C25 C24 C23 C22 180.0(5)
C19 C24 C23 C22 0.5(8)
C24 C23 C22 C21 -0.1(8)
C20 C21 C22 C23 -0.2(8)
C23 C24 C25 C26 179.6(5)
C19 C24 C25 C26 -0.9(7)
C36 N4 C28 C29 -4.1(6)
Cu1 N4 C28 C29 173.4(3)
C36 N4 C28 C27 175.9(3)
Cu1 N4 C28 C27 -6.6(4)
C19 N3 C27 C26 -2.9(6)
Cu1 N3 C27 C26 172.9(3)
C19 N3 C27 C28 179.0(3)
Cu1 N3 C27 C28 -5.2(4)
N4 C28 C27 N3 7.9(5)
C29 C28 C27 N3 -172.0(4)
N4 C28 C27 C26 -170.2(4)
C29 C28 C27 C26 9.9(6)
C24 C25 C26 C27 1.2(8)
N3 C27 C26 C25 0.7(7)
C28 C27 C26 C25 178.6(4)
N4 C28 C29 C30 1.5(6)
C27 C28 C29 C30 -178.6(4)
C28 C29 C30 C31 1.6(6)
C29 C30 C31 C36 -1.8(6)
C29 C30 C31 C32 177.8(4)
C30 C31 C32 C33 -179.0(5)
C36 C31 C32 C33 0.6(8)
C31 C32 C33 C34 0.5(9)
C32 C33 C34 C35 -0.5(9)
C33 C34 C35 C36 -0.6(9)
C28 N4 C36 C35 -175.1(4)
Cu1 N4 C36 C35 7.8(5)
C28 N4 C36 C31 3.8(6)
Cu1 N4 C36 C31 -173.4(3)
C34 C35 C36 N4 -179.5(5)
C34 C35 C36 C31 1.7(7)
C30 C31 C36 N4 -0.8(6)
C32 C31 C36 N4 179.5(4)
C30 C31 C36 C35 178.0(4)
C32 C31 C36 C35 -1.6(6)
C45 N5 C37 C38 177.8(4)
Cu2 N5 C37 C38 -4.1(5)
C45 N5 C37 C42 -0.8(6)
Cu2 N5 C37 C42 177.3(3)
N5 C37 C38 C39 -178.5(4)
C42 C37 C38 C39 0.1(7)
C37 C38 C39 C40 0.5(7)
C38 C39 C40 C41 -0.8(8)
C39 C40 C41 C42 0.6(8)
C40 C41 C42 C43 178.4(5)
C40 C41 C42 C37 -0.1(7)
N5 C37 C42 C43 -0.3(6)
C38 C37 C42 C43 -178.8(4)
N5 C37 C42 C41 178.3(4)
C38 C37 C42 C41 -0.3(6)
C41 C42 C43 C44 -177.7(5)
C37 C42 C43 C44 0.8(7)
C42 C43 C44 C45 -0.3(7)
C37 N5 C45 C44 1.4(6)
Cu2 N5 C45 C44 -176.9(3)
C37 N5 C45 C46 -179.5(4)
Cu2 N5 C45 C46 2.2(5)
C43 C44 C45 N5 -0.9(7)
C43 C44 C45 C46 -179.9(4)
C54 N6 C46 C47 1.0(6)
Cu2 N6 C46 C47 179.7(3)
C54 N6 C46 C45 179.9(4)
Cu2 N6 C46 C45 -1.4(5)
N5 C45 C46 N6 -0.5(5)
C44 C45 C46 N6 178.6(4)
N5 C45 C46 C47 178.4(4)
C44 C45 C46 C47 -2.5(7)
N6 C46 C47 C48 -1.1(7)
C45 C46 C47 C48 -179.9(4)
C46 C47 C48 C49 0.7(7)
C47 C48 C49 C54 -0.2(7)
C47 C48 C49 C50 -179.0(5)
C54 C49 C50 C51 0.4(7)
C48 C49 C50 C51 179.2(5)
C49 C50 C51 C52 0.6(8)
C50 C51 C52 C53 -0.7(8)
C51 C52 C53 C54 -0.2(7)
C46 N6 C54 C53 179.8(4)
Cu2 N6 C54 C53 1.3(6)
C46 N6 C54 C49 -0.5(6)
Cu2 N6 C54 C49 -179.0(3)
C52 C53 C54 N6 -179.0(4)
C52 C53 C54 C49 1.2(7)
C48 C49 C54 N6 0.1(6)
C50 C49 C54 N6 179.0(4)
C48 C49 C54 C53 179.8(4)
C50 C49 C54 C53 -1.3(6)
C63 N7 C55 C56 -178.7(4)
Cu2 N7 C55 C56 19.3(5)
C63 N7 C55 C60 2.4(6)
Cu2 N7 C55 C60 -159.6(3)
N7 C55 C56 C57 -179.4(4)
C60 C55 C56 C57 -0.5(6)
C55 C56 C57 C58 1.1(6)
C56 C57 C58 C59 -0.6(7)
C57 C58 C59 C60 -0.7(8)
C58 C59 C60 C61 179.1(5)
C58 C59 C60 C55 1.3(7)
N7 C55 C60 C59 178.2(4)
C56 C55 C60 C59 -0.7(6)
N7 C55 C60 C61 0.2(6)
C56 C55 C60 C61 -178.7(4)
C59 C60 C61 C62 178.7(5)
C55 C60 C61 C62 -3.4(7)
C60 C61 C62 C63 4.1(8)
C55 N7 C63 C62 -1.8(6)
Cu2 N7 C63 C62 162.2(4)
C55 N7 C63 C64 -177.6(3)
Cu2 N7 C63 C64 -13.7(4)
C61 C62 C63 N7 -1.5(7)
C61 C62 C63 C64 174.0(4)
C72 N8 C64 C65 -0.6(6)
Cu2 N8 C64 C65 177.3(3)
C72 N8 C64 C63 178.3(4)
Cu2 N8 C64 C63 -3.8(4)
N7 C63 C64 N8 11.8(5)
C62 C63 C64 N8 -164.0(4)
N7 C63 C64 C65 -169.3(4)
C62 C63 C64 C65 14.9(7)
N8 C64 C65 C66 -0.9(7)
C63 C64 C65 C66 -179.7(4)
C64 C65 C66 C67 1.5(6)
C65 C66 C67 C68 177.6(4)
C65 C66 C67 C72 -0.5(6)
C66 C67 C68 C69 -176.9(4)
C72 C67 C68 C69 1.2(7)
C67 C68 C69 C70 -0.1(7)
C68 C69 C70 C71 -1.1(7)
C69 C70 C71 C72 1.0(7)
C64 N8 C72 C71 -176.4(4)
Cu2 N8 C72 C71 5.9(5)
C64 N8 C72 C67 1.6(6)
Cu2 N8 C72 C67 -176.0(3)
C70 C71 C72 N8 178.2(4)
C70 C71 C72 C67 0.1(6)
C66 C67 C72 N8 -1.1(6)
C68 C67 C72 N8 -179.3(4)
C66 C67 C72 C71 176.9(4)
C68 C67 C72 C71 -1.3(6)
